data_4134573
loop_
_publ_author_name
'Fan, Liangxin'
'Hao, Jiamao'
'Yu, Jingxun'
'Ma, Xiaojun'
'Liu, Jingjing'
'Luan, Xinjun'

_publ_section_title
;
 Hydroxylamines as Bifunctional Single-Nitrogen Sources for the Rapid
 Assembly of Diverse Tricyclic Indole Scaffolds.
;
_journal_name_full 'Journal of the American Chemical Society'
_journal_paper_doi 10.1021/jacs.0c00403
_journal_year 2020
_chemical_formula_moiety 'C36 H42 N2 O5 S'
_chemical_formula_sum 'C36 H42 N2 O5 S'
_chemical_formula_weight 614.77
_space_group_crystal_system monoclinic
_space_group_IT_number 4
_space_group_name_Hall 'P 2yb'
_space_group_name_H-M_alt 'P 1 21 1'
_atom_sites_solution_hydrogens geom
_audit_creation_method SHELXL-2014/7
_cell_angle_alpha 90
_cell_angle_beta 100.786(4)
_cell_angle_gamma 90
_cell_formula_units_Z 2
_cell_length_a 10.755(3)
_cell_length_b 13.715(4)
_cell_length_c 11.281(3)
_cell_measurement_reflns_used 2161
_cell_measurement_temperature 296(2)
_cell_measurement_theta_max 24.187
_cell_measurement_theta_min 2.362
_cell_volume 1634.6(8)
_computing_structure_refinement 'SHELXL-2014/7 (Sheldrick, 2014)'
_diffrn_ambient_temperature 296(2)
_diffrn_measured_fraction_theta_full 0.997
_diffrn_measured_fraction_theta_max 0.997
_diffrn_measurement_device_type \w
_diffrn_radiation_type MoK\a
_diffrn_radiation_wavelength 0.71073
_diffrn_reflns_av_R_equivalents 0.0382
_diffrn_reflns_av_unetI/netI 0.0517
_diffrn_reflns_Laue_measured_fraction_full 0.997
_diffrn_reflns_Laue_measured_fraction_max 0.997
_diffrn_reflns_limit_h_max 12
_diffrn_reflns_limit_h_min -12
_diffrn_reflns_limit_k_max 16
_diffrn_reflns_limit_k_min -10
_diffrn_reflns_limit_l_max 13
_diffrn_reflns_limit_l_min -13
_diffrn_reflns_number 8207
_diffrn_reflns_point_group_measured_fraction_full 0.713
_diffrn_reflns_point_group_measured_fraction_max 0.713
_diffrn_reflns_theta_full 24.997
_diffrn_reflns_theta_max 24.997
_diffrn_reflns_theta_min 2.363
_exptl_absorpt_coefficient_mu 0.144
_exptl_absorpt_correction_type multi-scan
_exptl_absorpt_process_details sadabs
_exptl_crystal_colour colorless
_exptl_crystal_density_diffrn 1.249
_exptl_crystal_description block
_exptl_crystal_F_000 656
_exptl_crystal_size_max 0.210
_exptl_crystal_size_mid 0.180
_exptl_crystal_size_min 0.120
_exptl_transmission_factor_max 0.983
_exptl_transmission_factor_min 0.970
_refine_diff_density_max 0.157
_refine_diff_density_min -0.179
_refine_diff_density_rms 0.037
_refine_ls_abs_structure_details
;
 Flack x determined using 838 quotients [(I+)-(I-)]/[(I+)+(I-)]
 (Parsons, Flack and Wagner, Acta Cryst. B69 (2013) 249-259).
;
_refine_ls_abs_structure_Flack 0.22(11)
_refine_ls_extinction_method none
_refine_ls_goodness_of_fit_ref 1.058
_refine_ls_hydrogen_treatment constr
_refine_ls_matrix_type full
_refine_ls_number_parameters 401
_refine_ls_number_reflns 4107
_refine_ls_number_restraints 1
_refine_ls_restrained_S_all 1.058
_refine_ls_R_factor_all 0.0550
_refine_ls_R_factor_gt 0.0441
_refine_ls_shift/su_max 0.000
_refine_ls_shift/su_mean 0.000
_refine_ls_structure_factor_coef Fsqd
_refine_ls_weighting_details 'w=1/[\s^2^(Fo^2^)+(0.0860P)^2^+0.0500P] where P=(Fo^2^+2Fc^2^)/3'
_refine_ls_weighting_scheme calc
_refine_ls_wR_factor_gt 0.1248
_refine_ls_wR_factor_ref 0.1417
_reflns_Friedel_coverage 0.367
_reflns_Friedel_fraction_full 0.401
_reflns_Friedel_fraction_max 0.401
_reflns_number_gt 3486
_reflns_number_total 4107
_reflns_threshold_expression 'I > 2\s(I)'
_cod_data_source_file ja0c00403_si_006.cif
_cod_data_source_block xb2296
_cod_original_cell_volume 1634.5(7)
_cod_original_sg_symbol_H-M 'P 21'
_cod_database_code 4134573
_shelx_shelxl_version_number 2014/7
_shelx_space_group_comment
;
The symmetry employed for this shelxl refinement is uniquely defined
by the following loop, which should always be used as a source of
symmetry information in preference to the above space-group names.
They are only intended as comments.
;
_shelx_estimated_absorpt_t_min 0.970
_shelx_estimated_absorpt_t_max 0.983

loop_
_space_group_symop_operation_xyz
'x, y, z'
'-x, y+1/2, -z'

loop_
_atom_site_label
_atom_site_type_symbol
_atom_site_fract_x
_atom_site_fract_y
_atom_site_fract_z
_atom_site_U_iso_or_equiv
_atom_site_adp_type
_atom_site_occupancy
_atom_site_site_symmetry_order
_atom_site_calc_flag
_atom_site_refinement_flags_posn
_atom_site_refinement_flags_adp
_atom_site_refinement_flags_occupancy
_atom_site_disorder_assembly
_atom_site_disorder_group
C1 C -0.2742(8) 0.0905(6) 0.6298(8) 0.103(3) Uani 1 1 d . . . . .
H1A H -0.3106 0.0860 0.7011 0.154 Uiso 1 1 calc R U . . .
H1B H -0.2303 0.0310 0.6195 0.154 Uiso 1 1 calc R U . . .
H1C H -0.3401 0.1008 0.5608 0.154 Uiso 1 1 calc R U . . .
C2 C -0.1822(6) 0.1748(5) 0.6422(5) 0.0625(15) Uani 1 1 d . . . . .
C3 C -0.1926(6) 0.2523(5) 0.7140(5) 0.0619(15) Uani 1 1 d . . . . .
H3 H -0.2580 0.2534 0.7575 0.074 Uiso 1 1 calc R U . . .
C4 C -0.1082(5) 0.3306(4) 0.7246(5) 0.0543(14) Uani 1 1 d . . . . .
H4 H -0.1163 0.3830 0.7749 0.065 Uiso 1 1 calc R U . . .
C5 C -0.0132(4) 0.3282(4) 0.6592(4) 0.0430(12) Uani 1 1 d . . . . .
C6 C -0.0010(5) 0.2514(5) 0.5856(5) 0.0571(14) Uani 1 1 d . . . . .
H6 H 0.0642 0.2507 0.5418 0.069 Uiso 1 1 calc R U . . .
C7 C -0.0850(6) 0.1750(5) 0.5762(5) 0.0645(16) Uani 1 1 d . . . . .
H7 H -0.0769 0.1231 0.5253 0.077 Uiso 1 1 calc R U . . .
C8 C 0.1113(4) 0.5048(4) 0.9519(4) 0.0418(11) Uani 1 1 d . . . . .
C9 C 0.0093(5) 0.4887(4) 1.0081(5) 0.0545(13) Uani 1 1 d . . . . .
H9 H -0.0183 0.4252 1.0166 0.065 Uiso 1 1 calc R U . . .
C10 C -0.0520(5) 0.5650(5) 1.0517(5) 0.0619(15) Uani 1 1 d . . . . .
H10 H -0.1205 0.5525 1.0890 0.074 Uiso 1 1 calc R U . . .
C11 C -0.0139(5) 0.6584(5) 1.0408(5) 0.0590(15) Uani 1 1 d . . . . .
H11 H -0.0556 0.7095 1.0709 0.071 Uiso 1 1 calc R U . . .
C12 C 0.0871(5) 0.6769(4) 0.9847(5) 0.0576(14) Uani 1 1 d . . . . .
H12 H 0.1147 0.7405 0.9776 0.069 Uiso 1 1 calc R U . . .
C13 C 0.1472(5) 0.6002(4) 0.9393(4) 0.0474(12) Uani 1 1 d . . . . .
H13 H 0.2134 0.6133 0.8992 0.057 Uiso 1 1 calc R U . . .
C14 C 0.1843(4) 0.4222(4) 0.9187(4) 0.0390(10) Uani 1 1 d . . . . .
C15 C 0.2578(4) 0.3608(4) 0.9954(4) 0.0399(10) Uani 1 1 d . . . . .
C16 C 0.3159(4) 0.2921(4) 0.9255(4) 0.0391(10) Uani 1 1 d . . . . .
C17 C 0.2788(4) 0.3172(3) 0.8040(4) 0.0368(10) Uani 1 1 d . . . . .
C18 C 0.3200(4) 0.2645(4) 0.7143(4) 0.0437(11) Uani 1 1 d . . . . .
H18 H 0.2988 0.2831 0.6338 0.052 Uiso 1 1 calc R U . . .
C19 C 0.3934(5) 0.1838(4) 0.7486(4) 0.0449(11) Uani 1 1 d . . . . .
H19 H 0.4190 0.1460 0.6891 0.054 Uiso 1 1 calc R U . . .
C20 C 0.4316(4) 0.1559(3) 0.8701(4) 0.0387(10) Uani 1 1 d . . . . .
C21 C 0.3940(4) 0.2123(4) 0.9591(4) 0.0385(10) Uani 1 1 d . . . . .
H21 H 0.4208 0.1970 1.0402 0.046 Uiso 1 1 calc R U . . .
C22 C 0.5097(4) 0.0647(4) 0.9014(4) 0.0435(11) Uani 1 1 d . . . . .
H22A H 0.5223 0.0332 0.8276 0.052 Uiso 1 1 calc R U . . .
H22B H 0.5921 0.0825 0.9471 0.052 Uiso 1 1 calc R U . . .
C23 C 0.3595(4) -0.0702(4) 0.9130(4) 0.0423(10) Uani 1 1 d . . . . .
C24 C 0.2675(6) -0.1225(5) 0.7071(5) 0.0630(15) Uani 1 1 d . . . . .
C25 C 0.1320(7) -0.1147(8) 0.7197(7) 0.124(4) Uani 1 1 d . . . . .
H25A H 0.1021 -0.0497 0.6997 0.185 Uiso 1 1 calc R U . . .
H25B H 0.1246 -0.1291 0.8014 0.185 Uiso 1 1 calc R U . . .
H25C H 0.0821 -0.1603 0.6662 0.185 Uiso 1 1 calc R U . . .
C26 C 0.2925(9) -0.0877(7) 0.5908(5) 0.123(4) Uani 1 1 d . . . . .
H26A H 0.2645 -0.0214 0.5784 0.184 Uiso 1 1 calc R U . . .
H26B H 0.2477 -0.1278 0.5271 0.184 Uiso 1 1 calc R U . . .
H26C H 0.3816 -0.0912 0.5909 0.184 Uiso 1 1 calc R U . . .
C27 C 0.3155(9) -0.2266(5) 0.7279(7) 0.094(2) Uani 1 1 d . . . . .
H27A H 0.2751 -0.2672 0.6626 0.141 Uiso 1 1 calc R U . . .
H27B H 0.2964 -0.2506 0.8024 0.141 Uiso 1 1 calc R U . . .
H27C H 0.4055 -0.2279 0.7319 0.141 Uiso 1 1 calc R U . . .
C28 C 0.4851(4) 0.0011(4) 1.1001(4) 0.0414(11) Uani 1 1 d . . . . .
C29 C 0.4200(5) -0.0606(4) 1.1795(4) 0.0483(12) Uani 1 1 d . . . . .
H29A H 0.4398 -0.1286 1.1683 0.058 Uiso 1 1 calc R U . . .
H29B H 0.3292 -0.0526 1.1552 0.058 Uiso 1 1 calc R U . . .
C30 C 0.4582(5) -0.0350(4) 1.3119(4) 0.0534(13) Uani 1 1 d . . . . .
H30A H 0.5497 -0.0372 1.3338 0.064 Uiso 1 1 calc R U . . .
H30B H 0.4247 -0.0844 1.3590 0.064 Uiso 1 1 calc R U . . .
C31 C 0.4125(5) 0.0660(5) 1.3464(4) 0.0562(14) Uani 1 1 d . . . . .
H31A H 0.4440 0.0769 1.4317 0.067 Uiso 1 1 calc R U . . .
H31B H 0.4490 0.1156 1.3021 0.067 Uiso 1 1 calc R U . . .
C32 C 0.2702(5) 0.0782(4) 1.3216(4) 0.0541(14) Uani 1 1 d . . . . .
H32A H 0.2328 0.0234 1.3566 0.065 Uiso 1 1 calc R U . . .
H32B H 0.2398 0.0763 1.2351 0.065 Uiso 1 1 calc R U . . .
C33 C 0.2244(6) 0.1733(5) 1.3718(5) 0.0591(15) Uani 1 1 d . . . . .
H33A H 0.1326 0.1730 1.3559 0.071 Uiso 1 1 calc R U . . .
H33B H 0.2524 0.1735 1.4587 0.071 Uiso 1 1 calc R U . . .
C34 C 0.2686(6) 0.2669(4) 1.3218(5) 0.0566(14) Uani 1 1 d . . . . .
H34A H 0.2378 0.3218 1.3621 0.068 Uiso 1 1 calc R U . . .
H34B H 0.3604 0.2689 1.3395 0.068 Uiso 1 1 calc R U . . .
C35 C 0.2237(5) 0.2771(4) 1.1873(4) 0.0526(13) Uani 1 1 d . . . . .
H35A H 0.2437 0.2175 1.1485 0.063 Uiso 1 1 calc R U . . .
H35B H 0.1324 0.2842 1.1712 0.063 Uiso 1 1 calc R U . . .
C36 C 0.2803(5) 0.3613(4) 1.1320(4) 0.0480(12) Uani 1 1 d . . . . .
H36A H 0.3708 0.3619 1.1623 0.058 Uiso 1 1 calc R U . . .
H36B H 0.2458 0.4212 1.1583 0.058 Uiso 1 1 calc R U . . .
N1 N 0.2002(3) 0.4007(3) 0.7989(3) 0.0401(9) Uani 1 1 d . . . . .
N2 N 0.4491(4) -0.0045(3) 0.9725(3) 0.0407(9) Uani 1 1 d . . . . .
O1 O 0.0341(4) 0.5141(3) 0.6946(3) 0.0602(10) Uani 1 1 d . . . . .
O2 O 0.1628(3) 0.4195(3) 0.5768(3) 0.0570(9) Uani 1 1 d . . . . .
O3 O 0.5675(3) 0.0579(3) 1.1416(3) 0.0532(9) Uani 1 1 d . . . . .
O4 O 0.3478(4) -0.0571(3) 0.7956(3) 0.0620(10) Uani 1 1 d . . . . .
O5 O 0.3033(4) -0.1281(3) 0.9610(3) 0.0703(12) Uani 1 1 d . . . . .
S1 S 0.09560(11) 0.42558(10) 0.67315(10) 0.0468(3) Uani 1 1 d . . . . .

loop_
_atom_site_aniso_label
_atom_site_aniso_U_11
_atom_site_aniso_U_22
_atom_site_aniso_U_33
_atom_site_aniso_U_23
_atom_site_aniso_U_13
_atom_site_aniso_U_12
C1 0.104(6) 0.082(6) 0.125(6) 0.000(5) 0.028(5) -0.036(5)
C2 0.060(3) 0.056(4) 0.067(4) 0.000(3) 0.001(3) 0.000(3)
C3 0.057(3) 0.074(4) 0.056(3) 0.007(3) 0.015(3) 0.004(3)
C4 0.059(3) 0.054(4) 0.049(3) 0.003(2) 0.008(2) 0.009(3)
C5 0.042(2) 0.046(3) 0.040(2) 0.003(2) 0.005(2) 0.007(2)
C6 0.047(3) 0.069(4) 0.055(3) -0.006(3) 0.010(2) 0.004(3)
C7 0.067(3) 0.055(4) 0.070(4) -0.016(3) 0.009(3) 0.001(3)
C8 0.046(3) 0.038(3) 0.042(2) 0.007(2) 0.009(2) 0.003(2)
C9 0.063(3) 0.043(3) 0.063(3) 0.006(3) 0.025(3) 0.000(3)
C10 0.057(3) 0.071(4) 0.062(3) 0.004(3) 0.023(3) 0.008(3)
C11 0.064(4) 0.050(4) 0.064(3) -0.003(3) 0.014(3) 0.021(3)
C12 0.059(3) 0.039(3) 0.073(4) -0.002(3) 0.007(3) 0.007(3)
C13 0.041(3) 0.038(3) 0.063(3) 0.002(2) 0.010(2) 0.003(2)
C14 0.042(2) 0.032(2) 0.042(2) 0.001(2) 0.0078(18) -0.001(2)
C15 0.047(2) 0.031(2) 0.042(2) -0.002(2) 0.010(2) -0.001(2)
C16 0.041(2) 0.038(3) 0.038(2) -0.001(2) 0.0051(18) -0.001(2)
C17 0.040(2) 0.031(2) 0.039(2) 0.0029(19) 0.0069(19) 0.000(2)
C18 0.048(3) 0.048(3) 0.035(2) 0.002(2) 0.0066(19) 0.005(2)
C19 0.053(3) 0.039(3) 0.046(3) -0.003(2) 0.015(2) 0.005(2)
C20 0.037(2) 0.033(3) 0.047(3) 0.007(2) 0.0090(19) -0.001(2)
C21 0.044(2) 0.036(3) 0.034(2) 0.0019(19) 0.0048(19) 0.004(2)
C22 0.046(3) 0.040(3) 0.048(3) 0.003(2) 0.018(2) 0.006(2)
C23 0.051(3) 0.037(3) 0.039(2) 0.000(2) 0.010(2) 0.004(3)
C24 0.079(4) 0.065(4) 0.042(3) -0.016(3) 0.006(3) -0.012(3)
C25 0.084(5) 0.185(12) 0.088(5) -0.056(6) -0.019(4) 0.013(6)
C26 0.182(8) 0.139(8) 0.040(3) 0.004(4) 0.004(4) -0.067(8)
C27 0.143(7) 0.054(4) 0.082(5) -0.020(4) 0.014(4) -0.003(5)
C28 0.041(3) 0.041(3) 0.044(2) 0.001(2) 0.011(2) 0.009(2)
C29 0.056(3) 0.048(3) 0.043(2) 0.004(2) 0.012(2) 0.000(3)
C30 0.066(3) 0.053(3) 0.043(3) 0.000(2) 0.014(2) 0.001(3)
C31 0.062(3) 0.068(4) 0.041(3) -0.011(3) 0.014(2) -0.007(3)
C32 0.063(3) 0.057(4) 0.044(3) 0.002(2) 0.013(2) -0.002(3)
C33 0.075(4) 0.063(4) 0.041(3) 0.007(3) 0.018(3) -0.001(3)
C34 0.079(4) 0.048(3) 0.045(3) -0.007(2) 0.017(2) 0.000(3)
C35 0.064(3) 0.055(3) 0.040(3) -0.005(2) 0.012(2) -0.006(3)
C36 0.063(3) 0.041(3) 0.040(2) -0.005(2) 0.011(2) 0.000(3)
N1 0.044(2) 0.038(2) 0.0373(19) 0.0050(16) 0.0069(16) 0.0057(18)
N2 0.046(2) 0.035(2) 0.042(2) 0.0009(17) 0.0112(17) 0.0033(19)
O1 0.068(2) 0.047(2) 0.062(2) 0.0076(18) 0.0005(18) 0.018(2)
O2 0.066(2) 0.063(2) 0.0432(17) 0.0101(19) 0.0141(15) 0.006(2)
O3 0.0485(19) 0.060(3) 0.0499(18) -0.0067(18) 0.0051(15) -0.010(2)
O4 0.094(3) 0.050(3) 0.0392(17) 0.0032(16) 0.0034(17) -0.017(2)
O5 0.086(3) 0.077(3) 0.048(2) -0.0029(19) 0.0115(19) -0.034(3)
S1 0.0510(7) 0.0452(7) 0.0425(6) 0.0105(6) 0.0043(5) 0.0084(6)

loop_
_atom_type_symbol
_atom_type_description
_atom_type_scat_dispersion_real
_atom_type_scat_dispersion_imag
_atom_type_scat_source
C C 0.0033 0.0016 'International Tables Vol C Tables 4.2.6.8 and 6.1.1.4'
H H 0.0000 0.0000 'International Tables Vol C Tables 4.2.6.8 and 6.1.1.4'
N N 0.0061 0.0033 'International Tables Vol C Tables 4.2.6.8 and 6.1.1.4'
O O 0.0106 0.0060 'International Tables Vol C Tables 4.2.6.8 and 6.1.1.4'
S S 0.1246 0.1234 'International Tables Vol C Tables 4.2.6.8 and 6.1.1.4'

loop_
_geom_angle_atom_site_label_1
_geom_angle_atom_site_label_2
_geom_angle_atom_site_label_3
_geom_angle
_geom_angle_site_symmetry_1
_geom_angle_site_symmetry_3
_geom_angle_publ_flag
C2 C1 H1A 109.5 . . ?
C2 C1 H1B 109.5 . . ?
H1A C1 H1B 109.5 . . ?
C2 C1 H1C 109.5 . . ?
H1A C1 H1C 109.5 . . ?
H1B C1 H1C 109.5 . . ?
C3 C2 C7 118.2(6) . . ?
C3 C2 C1 122.0(6) . . ?
C7 C2 C1 119.8(6) . . ?
C2 C3 C4 122.0(5) . . ?
C2 C3 H3 119.0 . . ?
C4 C3 H3 119.0 . . ?
C5 C4 C3 118.3(5) . . ?
C5 C4 H4 120.8 . . ?
C3 C4 H4 120.8 . . ?
C6 C5 C4 120.9(5) . . ?
C6 C5 S1 120.1(4) . . ?
C4 C5 S1 119.0(4) . . ?
C5 C6 C7 120.0(5) . . ?
C5 C6 H6 120.0 . . ?
C7 C6 H6 120.0 . . ?
C6 C7 C2 120.6(5) . . ?
C6 C7 H7 119.7 . . ?
C2 C7 H7 119.7 . . ?
C13 C8 C9 117.4(5) . . ?
C13 C8 C14 122.2(4) . . ?
C9 C8 C14 120.1(4) . . ?
C10 C9 C8 121.1(5) . . ?
C10 C9 H9 119.5 . . ?
C8 C9 H9 119.5 . . ?
C11 C10 C9 120.8(5) . . ?
C11 C10 H10 119.6 . . ?
C9 C10 H10 119.6 . . ?
C10 C11 C12 119.5(5) . . ?
C10 C11 H11 120.3 . . ?
C12 C11 H11 120.3 . . ?
C11 C12 C13 119.6(5) . . ?
C11 C12 H12 120.2 . . ?
C13 C12 H12 120.2 . . ?
C8 C13 C12 121.6(5) . . ?
C8 C13 H13 119.2 . . ?
C12 C13 H13 119.2 . . ?
C15 C14 N1 108.7(4) . . ?
C15 C14 C8 126.4(4) . . ?
N1 C14 C8 124.5(4) . . ?
C14 C15 C16 108.5(4) . . ?
C14 C15 C36 127.8(4) . . ?
C16 C15 C36 123.8(4) . . ?
C21 C16 C17 120.6(4) . . ?
C21 C16 C15 131.8(4) . . ?
C17 C16 C15 107.6(4) . . ?
C18 C17 C16 121.2(4) . . ?
C18 C17 N1 131.5(4) . . ?
C16 C17 N1 107.3(4) . . ?
C19 C18 C17 117.5(4) . . ?
C19 C18 H18 121.2 . . ?
C17 C18 H18 121.2 . . ?
C18 C19 C20 122.8(4) . . ?
C18 C19 H19 118.6 . . ?
C20 C19 H19 118.6 . . ?
C21 C20 C19 118.8(4) . . ?
C21 C20 C22 121.1(4) . . ?
C19 C20 C22 120.1(4) . . ?
C20 C21 C16 119.0(4) . . ?
C20 C21 H21 120.5 . . ?
C16 C21 H21 120.5 . . ?
N2 C22 C20 112.2(3) . . ?
N2 C22 H22A 109.2 . . ?
C20 C22 H22A 109.2 . . ?
N2 C22 H22B 109.2 . . ?
C20 C22 H22B 109.2 . . ?
H22A C22 H22B 107.9 . . ?
O5 C23 O4 126.1(5) . . ?
O5 C23 N2 125.2(4) . . ?
O4 C23 N2 108.8(4) . . ?
C26 C24 O4 102.9(5) . . ?
C26 C24 C25 114.0(7) . . ?
O4 C24 C25 110.3(5) . . ?
C26 C24 C27 109.2(6) . . ?
O4 C24 C27 108.9(5) . . ?
C25 C24 C27 111.2(7) . . ?
C24 C25 H25A 109.5 . . ?
C24 C25 H25B 109.5 . . ?
H25A C25 H25B 109.5 . . ?
C24 C25 H25C 109.5 . . ?
H25A C25 H25C 109.5 . . ?
H25B C25 H25C 109.5 . . ?
C24 C26 H26A 109.5 . . ?
C24 C26 H26B 109.5 . . ?
H26A C26 H26B 109.5 . . ?
C24 C26 H26C 109.5 . . ?
H26A C26 H26C 109.5 . . ?
H26B C26 H26C 109.5 . . ?
C24 C27 H27A 109.5 . . ?
C24 C27 H27B 109.5 . . ?
H27A C27 H27B 109.5 . . ?
C24 C27 H27C 109.5 . . ?
H27A C27 H27C 109.5 . . ?
H27B C27 H27C 109.5 . . ?
O3 C28 N2 118.0(4) . . ?
O3 C28 C29 121.6(4) . . ?
N2 C28 C29 120.4(4) . . ?
C28 C29 C30 112.9(4) . . ?
C28 C29 H29A 109.0 . . ?
C30 C29 H29A 109.0 . . ?
C28 C29 H29B 109.0 . . ?
C30 C29 H29B 109.0 . . ?
H29A C29 H29B 107.8 . . ?
C29 C30 C31 114.6(4) . . ?
C29 C30 H30A 108.6 . . ?
C31 C30 H30A 108.6 . . ?
C29 C30 H30B 108.6 . . ?
C31 C30 H30B 108.6 . . ?
H30A C30 H30B 107.6 . . ?
C32 C31 C30 114.3(5) . . ?
C32 C31 H31A 108.7 . . ?
C30 C31 H31A 108.7 . . ?
C32 C31 H31B 108.7 . . ?
C30 C31 H31B 108.7 . . ?
H31A C31 H31B 107.6 . . ?
C31 C32 C33 114.1(5) . . ?
C31 C32 H32A 108.7 . . ?
C33 C32 H32A 108.7 . . ?
C31 C32 H32B 108.7 . . ?
C33 C32 H32B 108.7 . . ?
H32A C32 H32B 107.6 . . ?
C34 C33 C32 116.0(4) . . ?
C34 C33 H33A 108.3 . . ?
C32 C33 H33A 108.3 . . ?
C34 C33 H33B 108.3 . . ?
C32 C33 H33B 108.3 . . ?
H33A C33 H33B 107.4 . . ?
C35 C34 C33 112.9(5) . . ?
C35 C34 H34A 109.0 . . ?
C33 C34 H34A 109.0 . . ?
C35 C34 H34B 109.0 . . ?
C33 C34 H34B 109.0 . . ?
H34A C34 H34B 107.8 . . ?
C36 C35 C34 114.4(4) . . ?
C36 C35 H35A 108.7 . . ?
C34 C35 H35A 108.7 . . ?
C36 C35 H35B 108.7 . . ?
C34 C35 H35B 108.7 . . ?
H35A C35 H35B 107.6 . . ?
C35 C36 C15 114.9(4) . . ?
C35 C36 H36A 108.5 . . ?
C15 C36 H36A 108.5 . . ?
C35 C36 H36B 108.5 . . ?
C15 C36 H36B 108.5 . . ?
H36A C36 H36B 107.5 . . ?
C17 N1 C14 107.7(3) . . ?
C17 N1 S1 120.0(3) . . ?
C14 N1 S1 125.6(3) . . ?
C23 N2 C28 123.7(4) . . ?
C23 N2 C22 119.4(4) . . ?
C28 N2 C22 116.9(4) . . ?
C23 O4 C24 121.6(4) . . ?
O2 S1 O1 120.1(2) . . ?
O2 S1 N1 106.3(2) . . ?
O1 S1 N1 106.8(2) . . ?
O2 S1 C5 108.2(2) . . ?
O1 S1 C5 109.8(2) . . ?
N1 S1 C5 104.5(2) . . ?

loop_
_geom_bond_atom_site_label_1
_geom_bond_atom_site_label_2
_geom_bond_distance
_geom_bond_site_symmetry_2
_geom_bond_publ_flag
C1 C2 1.511(9) . ?
C1 H1A 0.9600 . ?
C1 H1B 0.9600 . ?
C1 H1C 0.9600 . ?
C2 C3 1.353(8) . ?
C2 C7 1.392(8) . ?
C3 C4 1.397(8) . ?
C3 H3 0.9300 . ?
C4 C5 1.368(7) . ?
C4 H4 0.9300 . ?
C5 C6 1.363(7) . ?
C5 S1 1.763(5) . ?
C6 C7 1.375(8) . ?
C6 H6 0.9300 . ?
C7 H7 0.9300 . ?
C8 C13 1.379(7) . ?
C8 C9 1.384(6) . ?
C8 C14 1.467(7) . ?
C9 C10 1.376(8) . ?
C9 H9 0.9300 . ?
C10 C11 1.357(9) . ?
C10 H10 0.9300 . ?
C11 C12 1.380(8) . ?
C11 H11 0.9300 . ?
C12 C13 1.382(7) . ?
C12 H12 0.9300 . ?
C13 H13 0.9300 . ?
C14 C15 1.351(7) . ?
C14 N1 1.424(5) . ?
C15 C16 1.444(6) . ?
C15 C36 1.514(6) . ?
C16 C21 1.389(6) . ?
C16 C17 1.397(6) . ?
C17 C18 1.381(6) . ?
C17 N1 1.419(6) . ?
C18 C19 1.372(7) . ?
C18 H18 0.9300 . ?
C19 C20 1.408(6) . ?
C19 H19 0.9300 . ?
C20 C21 1.387(6) . ?
C20 C22 1.511(6) . ?
C21 H21 0.9300 . ?
C22 N2 1.471(6) . ?
C22 H22A 0.9700 . ?
C22 H22B 0.9700 . ?
C23 O5 1.188(6) . ?
C23 O4 1.318(5) . ?
C23 N2 1.396(6) . ?
C24 C26 1.467(9) . ?
C24 O4 1.491(7) . ?
C24 C25 1.495(9) . ?
C24 C27 1.522(10) . ?
C25 H25A 0.9600 . ?
C25 H25B 0.9600 . ?
C25 H25C 0.9600 . ?
C26 H26A 0.9600 . ?
C26 H26B 0.9600 . ?
C26 H26C 0.9600 . ?
C27 H27A 0.9600 . ?
C27 H27B 0.9600 . ?
C27 H27C 0.9600 . ?
C28 O3 1.207(6) . ?
C28 N2 1.421(6) . ?
C28 C29 1.497(7) . ?
C29 C30 1.514(6) . ?
C29 H29A 0.9700 . ?
C29 H29B 0.9700 . ?
C30 C31 1.544(8) . ?
C30 H30A 0.9700 . ?
C30 H30B 0.9700 . ?
C31 C32 1.512(7) . ?
C31 H31A 0.9700 . ?
C31 H31B 0.9700 . ?
C32 C33 1.539(8) . ?
C32 H32A 0.9700 . ?
C32 H32B 0.9700 . ?
C33 C34 1.514(8) . ?
C33 H33A 0.9700 . ?
C33 H33B 0.9700 . ?
C34 C35 1.510(7) . ?
C34 H34A 0.9700 . ?
C34 H34B 0.9700 . ?
C35 C36 1.496(7) . ?
C35 H35A 0.9700 . ?
C35 H35B 0.9700 . ?
C36 H36A 0.9700 . ?
C36 H36B 0.9700 . ?
N1 S1 1.672(4) . ?
O1 S1 1.425(4) . ?
O2 S1 1.416(3) . ?

loop_
_geom_hbond_atom_site_label_D
_geom_hbond_atom_site_label_H
_geom_hbond_atom_site_label_A
_geom_hbond_distance_DH
_geom_hbond_distance_HA
_geom_hbond_distance_DA
_geom_hbond_angle_DHA
_geom_hbond_site_symmetry_A
C27 H27B O5 0.96 2.45 2.981(8) 115.1 .
C25 H25B O5 0.96 2.38 2.994(9) 121.7 .
C18 H18 O2 0.93 2.39 2.966(6) 120.2 .
C18 H18 O2 0.93 2.39 2.966(6) 120.2 .
C25 H25B O5 0.96 2.38 2.994(9) 121.7 .
C27 H27B O5 0.96 2.45 2.981(8) 115.1 .
C18 H18 O2 0.93 2.39 2.966(6) 120.2 .
C25 H25B O5 0.96 2.38 2.994(9) 121.7 .
C27 H27B O5 0.96 2.45 2.981(8) 115.1 .

loop_
_geom_torsion_atom_site_label_1
_geom_torsion_atom_site_label_2
_geom_torsion_atom_site_label_3
_geom_torsion_atom_site_label_4
_geom_torsion
_geom_torsion_site_symmetry_1
_geom_torsion_site_symmetry_2
_geom_torsion_site_symmetry_3
_geom_torsion_site_symmetry_4
_geom_torsion_publ_flag
C7 C2 C3 C4 -1.0(9) . . . . ?
C1 C2 C3 C4 -179.4(6) . . . . ?
C2 C3 C4 C5 0.6(8) . . . . ?
C3 C4 C5 C6 -0.1(7) . . . . ?
C3 C4 C5 S1 -179.1(4) . . . . ?
C4 C5 C6 C7 0.2(8) . . . . ?
S1 C5 C6 C7 179.2(4) . . . . ?
C5 C6 C7 C2 -0.7(8) . . . . ?
C3 C2 C7 C6 1.1(9) . . . . ?
C1 C2 C7 C6 179.5(6) . . . . ?
C13 C8 C9 C10 -1.2(8) . . . . ?
C14 C8 C9 C10 173.0(5) . . . . ?
C8 C9 C10 C11 -0.1(8) . . . . ?
C9 C10 C11 C12 0.4(9) . . . . ?
C10 C11 C12 C13 0.7(9) . . . . ?
C9 C8 C13 C12 2.4(7) . . . . ?
C14 C8 C13 C12 -171.7(5) . . . . ?
C11 C12 C13 C8 -2.2(8) . . . . ?
C13 C8 C14 C15 107.0(6) . . . . ?
C9 C8 C14 C15 -67.0(7) . . . . ?
C13 C8 C14 N1 -65.4(6) . . . . ?
C9 C8 C14 N1 120.7(5) . . . . ?
N1 C14 C15 C16 -4.7(5) . . . . ?
C8 C14 C15 C16 -178.0(4) . . . . ?
N1 C14 C15 C36 174.6(4) . . . . ?
C8 C14 C15 C36 1.3(8) . . . . ?
C14 C15 C16 C21 -176.6(5) . . . . ?
C36 C15 C16 C21 4.1(8) . . . . ?
C14 C15 C16 C17 2.5(5) . . . . ?
C36 C15 C16 C17 -176.8(4) . . . . ?
C21 C16 C17 C18 -1.0(7) . . . . ?
C15 C16 C17 C18 179.8(4) . . . . ?
C21 C16 C17 N1 179.9(4) . . . . ?
C15 C16 C17 N1 0.6(5) . . . . ?
C16 C17 C18 C19 3.2(7) . . . . ?
N1 C17 C18 C19 -177.8(5) . . . . ?
C17 C18 C19 C20 -2.6(7) . . . . ?
C18 C19 C20 C21 -0.3(7) . . . . ?
C18 C19 C20 C22 178.5(4) . . . . ?
C19 C20 C21 C16 2.6(7) . . . . ?
C22 C20 C21 C16 -176.1(4) . . . . ?
C17 C16 C21 C20 -2.0(7) . . . . ?
C15 C16 C21 C20 177.0(5) . . . . ?
C21 C20 C22 N2 55.5(6) . . . . ?
C19 C20 C22 N2 -123.2(5) . . . . ?
O3 C28 C29 C30 6.6(7) . . . . ?
N2 C28 C29 C30 -172.2(4) . . . . ?
C28 C29 C30 C31 68.2(6) . . . . ?
C29 C30 C31 C32 60.7(6) . . . . ?
C30 C31 C32 C33 172.1(4) . . . . ?
C31 C32 C33 C34 61.4(6) . . . . ?
C32 C33 C34 C35 61.3(7) . . . . ?
C33 C34 C35 C36 -171.8(5) . . . . ?
C34 C35 C36 C15 168.0(4) . . . . ?
C14 C15 C36 C35 110.9(6) . . . . ?
C16 C15 C36 C35 -69.9(6) . . . . ?
C18 C17 N1 C14 177.6(5) . . . . ?
C16 C17 N1 C14 -3.4(5) . . . . ?
C18 C17 N1 S1 24.7(6) . . . . ?
C16 C17 N1 S1 -156.3(3) . . . . ?
C15 C14 N1 C17 5.1(5) . . . . ?
C8 C14 N1 C17 178.6(4) . . . . ?
C15 C14 N1 S1 156.1(3) . . . . ?
C8 C14 N1 S1 -30.4(6) . . . . ?
O5 C23 N2 C28 0.2(8) . . . . ?
O4 C23 N2 C28 -179.9(4) . . . . ?
O5 C23 N2 C22 -178.7(5) . . . . ?
O4 C23 N2 C22 1.1(6) . . . . ?
O3 C28 N2 C23 176.9(4) . . . . ?
C29 C28 N2 C23 -4.3(7) . . . . ?
O3 C28 N2 C22 -4.1(6) . . . . ?
C29 C28 N2 C22 174.7(4) . . . . ?
C20 C22 N2 C23 85.2(5) . . . . ?
C20 C22 N2 C28 -93.8(5) . . . . ?
O5 C23 O4 C24 -5.8(8) . . . . ?
N2 C23 O4 C24 174.4(4) . . . . ?
C26 C24 O4 C23 -174.5(6) . . . . ?
C25 C24 O4 C23 63.6(8) . . . . ?
C27 C24 O4 C23 -58.7(7) . . . . ?
C17 N1 S1 O2 -49.2(4) . . . . ?
C14 N1 S1 O2 163.0(4) . . . . ?
C17 N1 S1 O1 -178.5(3) . . . . ?
C14 N1 S1 O1 33.7(4) . . . . ?
C17 N1 S1 C5 65.1(3) . . . . ?
C14 N1 S1 C5 -82.6(4) . . . . ?
C6 C5 S1 O2 15.6(5) . . . . ?
C4 C5 S1 O2 -165.4(4) . . . . ?
C6 C5 S1 O1 148.4(4) . . . . ?
C4 C5 S1 O1 -32.6(5) . . . . ?
C6 C5 S1 N1 -97.3(4) . . . . ?
C4 C5 S1 N1 81.7(4) . . . . ?
